data_2017296
loop_
_publ_author_name
'Lipstman, Sophia'
'Goldberg, Israel'

_publ_section_title
;
 Unsolvated 5,10,15,20-tetra-4-pyridylporphyrin, its sesquihydrate and
 its 2-chlorophenol disolvate: conformational versatility of the ligand
;
_journal_coeditor_code GD3300
_journal_issue 9
_journal_name_full 'Acta Crystallographica Section C'
_journal_page_first o447
_journal_page_last o452
_journal_paper_doi 10.1107/S0108270109030753
_journal_volume 65
_journal_year 2009
_chemical_formula_iupac 'C40 H26 N8, 1.514H2 O'
_chemical_formula_moiety 'C40 H26 N8, 1.514(H2 O)'
_chemical_formula_sum 'C40 H29.028 N8 O1.514'
_chemical_formula_weight 645.96
_chemical_name_systematic
;
5,10,15,20-tetra-4-pyridylporphyrin 1.514-hydrate
;
_space_group_IT_number 122
_symmetry_cell_setting tetragonal
_symmetry_space_group_name_Hall 'I -4 2bw'
_symmetry_space_group_name_H-M 'I -4 2 d'
_atom_sites_solution_hydrogens geom
_atom_sites_solution_primary direct
_atom_sites_solution_secondary difmap
_audit_creation_method SHELXL-97
_cell_angle_alpha 90.00
_cell_angle_beta 90.00
_cell_angle_gamma 90.00
_cell_formula_units_Z 4
_cell_length_a 15.2155(4)
_cell_length_b 15.2155(4)
_cell_length_c 13.5388(6)
_cell_measurement_reflns_used 4891
_cell_measurement_temperature 110(2)
_cell_measurement_theta_max 27.87
_cell_measurement_theta_min 1.95
_cell_volume 3134.39(18)
_computing_cell_refinement 'Denzo (Otwinowski & Minor, 1997)'
_computing_data_collection 'Collect (Nonius, 1999)'
_computing_data_reduction 'Denzo (Otwinowski & Minor, 1997)'
_computing_molecular_graphics
;
ORTEPIII (Burnett & Johnson, 1996) and
Mercury (Macrae <i>et al.</i>,  2006)
;
_computing_publication_material 'SHELXL97 (Sheldrick, 2008)'
_computing_structure_refinement 'SHELXL97 (Sheldrick, 2008)'
_computing_structure_solution 'SIR97 (Altomare <i>et al.</i>,  1999)'
_diffrn_ambient_temperature 110(2)
_diffrn_detector_area_resol_mean 12.8
_diffrn_measured_fraction_theta_full 0.996
_diffrn_measured_fraction_theta_max 0.996
_diffrn_measurement_device_type 'Nonius KappaCCD'
_diffrn_measurement_method '1 deg. \w scans'
_diffrn_radiation_monochromator graphite
_diffrn_radiation_source 'fine-focus sealed tube'
_diffrn_radiation_type MoK\a
_diffrn_radiation_wavelength 0.71073
_diffrn_reflns_av_R_equivalents 0.0670
_diffrn_reflns_av_sigmaI/netI 0.0705
_diffrn_reflns_limit_h_max 19
_diffrn_reflns_limit_h_min -19
_diffrn_reflns_limit_k_max 18
_diffrn_reflns_limit_k_min -16
_diffrn_reflns_limit_l_max 17
_diffrn_reflns_limit_l_min -16
_diffrn_reflns_number 16180
_diffrn_reflns_theta_full 27.85
_diffrn_reflns_theta_max 27.85
_diffrn_reflns_theta_min 2.68
_diffrn_standards_number 0
_exptl_absorpt_coefficient_mu 0.087
_exptl_absorpt_correction_type none
_exptl_crystal_colour red
_exptl_crystal_density_diffrn 1.369
_exptl_crystal_density_method 'not measured'
_exptl_crystal_description prism
_exptl_crystal_F_000 1348.9
_exptl_crystal_size_max 0.35
_exptl_crystal_size_mid 0.25
_exptl_crystal_size_min 0.15
_refine_diff_density_max 0.129
_refine_diff_density_min -0.162
_refine_ls_extinction_method none
_refine_ls_goodness_of_fit_ref 1.044
_refine_ls_hydrogen_treatment mixed
_refine_ls_matrix_type full
_refine_ls_number_parameters 118
_refine_ls_number_reflns 757
_refine_ls_number_restraints 1
_refine_ls_restrained_S_all 1.043
_refine_ls_R_factor_all 0.0858
_refine_ls_R_factor_gt 0.0513
_refine_ls_shift/su_max 0.000
_refine_ls_shift/su_mean 0.000
_refine_ls_structure_factor_coef Fsqd
_refine_ls_weighting_details 'calc w=1/[\s^2^(Fo^2^)+(0.0618P)^2^+0.3277P] where P=(Fo^2^+2Fc^2^)/3'
_refine_ls_weighting_scheme calc
_refine_ls_wR_factor_gt 0.1044
_refine_ls_wR_factor_ref 0.1151
_reflns_number_gt 757
_reflns_number_total 1042
_reflns_threshold_expression >2sigma(I)
_cod_data_source_file gd3300.cif
_cod_data_source_block II
_cod_database_code 2017296
_cod_database_fobs_code 2017296

loop_
_symmetry_equiv_pos_as_xyz
'x, y, z'
'-x, -y, z'
'x, -y+1/2, -z+1/4'
'-x, y+1/2, -z+1/4'
'y, x+1/2, z+1/4'
'-y, -x+1/2, z+1/4'
'-y, x, -z'
'y, -x, -z'
'x+1/2, y+1/2, z+1/2'
'-x+1/2, -y+1/2, z+1/2'
'x+1/2, -y+1, -z+3/4'
'-x+1/2, y+1, -z+3/4'
'y+1/2, x+1, z+3/4'
'-y+1/2, -x+1, z+3/4'
'-y+1/2, x+1/2, -z+1/2'
'y+1/2, -x+1/2, -z+1/2'

loop_
_atom_site_type_symbol
_atom_site_label
_atom_site_fract_x
_atom_site_fract_y
_atom_site_fract_z
_atom_site_U_iso_or_equiv
_atom_site_adp_type
_atom_site_calc_flag
_atom_site_refinement_flags
_atom_site_occupancy
_atom_site_disorder_assembly
_atom_site_disorder_group
C C1 0.19666(18) 0.03473(17) 0.5178(2) 0.0401(7) Uani d . 1 . .
C C2 0.2587(2) 0.10622(18) 0.5225(2) 0.0450(7) Uani d . 1 . .
H H2 0.3194 0.1017 0.5379 0.054 Uiso calc R 1 . .
C C3 0.21436(17) 0.18090(18) 0.5010(3) 0.0437(7) Uani d . 1 . .
H H3 0.2384 0.2384 0.4971 0.052 Uiso calc R 1 . .
C C4 0.12407(18) 0.15699(17) 0.4854(2) 0.0385(7) Uani d . 1 . .
C C5 0.05459(18) 0.21687(17) 0.4719(2) 0.0381(7) Uani d . 1 . .
N N6 0.11491(15) 0.06812(15) 0.49667(19) 0.0390(6) Uani d . 1 . .
H H6 0.0658 0.0379 0.4914 0.047 Uiso calc PR 0.50 . .
C C7 0.07877(18) 0.30931(19) 0.4471(2) 0.0412(7) Uani d . 1 . .
C C8 0.0751(2) 0.3755(2) 0.5170(3) 0.0613(9) Uani d . 1 . .
H H8 0.0556 0.3630 0.5822 0.074 Uiso calc R 1 . .
C C9 0.1000(3) 0.4600(2) 0.4915(3) 0.0638(10) Uani d . 1 . .
H H9 0.0983 0.5040 0.5412 0.077 Uiso calc R 1 . .
N N10 0.12619(19) 0.48306(18) 0.4010(2) 0.0580(8) Uani d . 1 . .
C C11 0.1281(2) 0.4191(2) 0.3350(3) 0.0632(10) Uani d . 1 . .
H H11 0.1461 0.4337 0.2698 0.076 Uiso calc R 1 . .
C C12 0.1060(2) 0.3323(2) 0.3534(3) 0.0542(9) Uani d . 1 . .
H H12 0.1095 0.2895 0.3025 0.065 Uiso calc R 1 . .
O O13 0.2500 0.6193(2) 0.3750 0.0443(14) Uani d SPD 0.757(10) . .
H H13 0.2000(18) 0.582(2) 0.380(4) 0.067 Uiso d PD 0.757(10) . .

loop_
_atom_site_aniso_label
_atom_site_aniso_U_11
_atom_site_aniso_U_22
_atom_site_aniso_U_33
_atom_site_aniso_U_12
_atom_site_aniso_U_13
_atom_site_aniso_U_23
C1 0.0379(15) 0.0432(16) 0.0393(15) 0.0019(12) -0.0012(14) -0.0047(12)
C2 0.0375(15) 0.0467(16) 0.0508(18) -0.0026(14) -0.0039(13) -0.0070(14)
C3 0.0424(15) 0.0405(15) 0.0481(17) -0.0036(12) -0.0004(14) 0.0006(14)
C4 0.0386(15) 0.0390(15) 0.0378(16) -0.0049(13) 0.0015(13) 0.0000(12)
C5 0.0389(15) 0.0380(15) 0.0374(15) 0.0020(12) -0.0026(12) 0.0013(12)
N6 0.0368(13) 0.0377(13) 0.0424(14) 0.0007(10) 0.0007(11) -0.0024(11)
C7 0.0343(15) 0.0385(15) 0.0508(18) 0.0000(12) -0.0063(13) 0.0036(13)
C8 0.093(3) 0.0459(18) 0.0449(18) -0.0106(18) -0.0094(18) 0.0062(16)
C9 0.087(3) 0.0426(18) 0.062(2) -0.0102(17) -0.023(2) 0.0060(16)
N10 0.0514(17) 0.0483(16) 0.074(2) -0.0059(13) -0.0002(16) 0.0120(15)
C11 0.069(2) 0.053(2) 0.067(2) 0.0017(18) 0.0212(19) 0.0148(18)
C12 0.060(2) 0.0440(17) 0.058(2) 0.0023(15) 0.0120(17) 0.0037(15)
O13 0.047(2) 0.031(2) 0.055(3) 0.000 0.0040(19) 0.000

loop_
_atom_type_symbol
_atom_type_description
_atom_type_scat_dispersion_real
_atom_type_scat_dispersion_imag
_atom_type_scat_source
C C 0.0033 0.0016 'International Tables Vol C Tables 4.2.6.8 and 6.1.1.4'
H H 0.0000 0.0000 'International Tables Vol C Tables 4.2.6.8 and 6.1.1.4'
N N 0.0061 0.0033 'International Tables Vol C Tables 4.2.6.8 and 6.1.1.4'
O O 0.0106 0.0060 'International Tables Vol C Tables 4.2.6.8 and 6.1.1.4'

loop_
_geom_angle_atom_site_label_1
_geom_angle_atom_site_label_2
_geom_angle_atom_site_label_3
_geom_angle_site_symmetry_1
_geom_angle_site_symmetry_3
_geom_angle
_geom_angle_publ_flag
N6 C1 C5 . 8_556 125.3(2) ?
N6 C1 C2 . . 108.8(2) ?
C5 C1 C2 8_556 . 125.7(3) ?
C3 C2 C1 . . 107.3(3) ?
C3 C2 H2 . . 126.3 ?
C1 C2 H2 . . 126.3 ?
C2 C3 C4 . . 107.2(2) ?
C2 C3 H3 . . 126.4 ?
C4 C3 H3 . . 126.4 ?
N6 C4 C5 . . 125.3(2) ?
N6 C4 C3 . . 109.3(2) ?
C5 C4 C3 . . 125.0(2) ?
C1 C5 C4 7_556 . 125.0(3) ?
C1 C5 C7 7_556 . 118.0(2) ?
C4 C5 C7 . . 117.0(3) ?
C4 N6 C1 . . 107.2(2) ?
C4 N6 H6 . . 126.4 ?
C1 N6 H6 . . 126.4 ?
C12 C7 C8 . . 117.2(3) ?
C12 C7 C5 . . 121.4(3) ?
C8 C7 C5 . . 121.5(3) ?
C9 C8 C7 . . 119.7(3) ?
C9 C8 H8 . . 120.2 ?
C7 C8 H8 . . 120.2 ?
N10 C9 C8 . . 123.7(3) ?
N10 C9 H9 . . 118.2 ?
C8 C9 H9 . . 118.2 ?
C11 N10 C9 . . 115.7(3) ?
N10 C11 C12 . . 125.1(3) ?
N10 C11 H11 . . 117.5 ?
C12 C11 H11 . . 117.5 ?
C7 C12 C11 . . 118.7(3) ?
C7 C12 H12 . . 120.6 ?
C11 C12 H12 . . 120.6 ?

loop_
_geom_bond_atom_site_label_1
_geom_bond_atom_site_label_2
_geom_bond_site_symmetry_2
_geom_bond_distance
_geom_bond_publ_flag
C1 N6 . 1.374(4) ?
C1 C5 8_556 1.400(4) ?
C1 C2 . 1.441(4) ?
C2 C3 . 1.353(4) ?
C2 H2 . 0.9500 ?
C3 C4 . 1.437(4) ?
C3 H3 . 0.9500 ?
C4 N6 . 1.368(3) ?
C4 C5 . 1.407(4) ?
C5 C1 7_556 1.400(4) ?
C5 C7 . 1.492(4) ?
N6 H6 . 0.8800 ?
C7 C12 . 1.380(4) ?
C7 C8 . 1.383(4) ?
C8 C9 . 1.384(4) ?
C8 H8 . 0.9500 ?
C9 N10 . 1.336(5) ?
C9 H9 . 0.9500 ?
N10 C11 . 1.322(5) ?
C11 C12 . 1.384(5) ?
C11 H11 . 0.9500 ?
C12 H12 . 0.9500 ?
O13 H13 . 0.950(2) ?

loop_
_geom_hbond_atom_site_label_D
_geom_hbond_atom_site_label_H
_geom_hbond_atom_site_label_A
_geom_hbond_site_symmetry_A
_geom_hbond_distance_DH
_geom_hbond_distance_HA
_geom_hbond_distance_DA
_geom_hbond_angle_DHA
O13 H13 N10 . 0.950(2) 1.902(13) 2.823(3) 163(4)
